data_7001490
loop_
_publ_author_name
'Mishra, Shashank'
'Jeanneau, Erwann'
'Ledoux, Gilles'
'Daniele, St\'ephane'

_publ_section_title
;
 Lanthanide complexes in hybrid halometallate materials:
 interconversion between a novel 2D microporous framework and a 1D
 zigzag chain structure of iodoargentates templated by octakis-solvated
 terbium(III) cation
;
_journal_issue 25
_journal_name_full 'Dalton Transactions'
_journal_page_first 4954
_journal_page_last 4961
_journal_paper_doi 10.1039/b903576a
_journal_year 2009
_chemical_formula_moiety 'C16 H48 I3 O8 S8 Tb1'
_chemical_formula_sum 'C16 H48 I3 O8 S8 Tb'
_chemical_formula_weight 1164.72
_space_group_IT_number 14
_symmetry_cell_setting monoclinic
_symmetry_space_group_name_Hall '-P 2yn'
_symmetry_space_group_name_H-M 'P 1 21/n 1'
_atom_sites_solution_hydrogens geom
_atom_sites_solution_primary direct
_audit_creation_date 08-12-11
_audit_creation_method CRYSTALS_ver_12.85
_cell_angle_alpha 90.0000
_cell_angle_beta 99.6061(12)
_cell_angle_gamma 90.0000
_cell_formula_units_Z 4
_cell_length_a 12.39430(20)
_cell_length_b 18.69510(40)
_cell_length_c 17.68630(29)
_cell_measurement_reflns_used 35123
_cell_measurement_temperature 150
_cell_measurement_theta_max 27.878
_cell_measurement_theta_min 0.730
_cell_volume 4040.68(13)
_computing_cell_refinement 'DENZO/SCALEPACK (Otwinowski & Minor, 1997)'
_computing_data_collection 'COLLECT (Nonius, 1997-2001).'
_computing_data_reduction 'DENZO/SCALEPACK (Otwinowski & Minor, 1997)'
_computing_molecular_graphics 'CAMERON (Watkin et al., 1996)'
_computing_publication_material 'CRYSTALS (Betteridge et al., 2003)'
_computing_structure_refinement 'CRYSTALS (Betteridge et al., 2003)'
_computing_structure_solution 'SIR97 (Altomare et al., 1999)'
_diffrn_ambient_temperature 150
_diffrn_measured_fraction_theta_full 0.988
_diffrn_measured_fraction_theta_max 0.981
_diffrn_measurement_device 'Nonius KappaCCD'
_diffrn_measurement_device_type Area
_diffrn_measurement_method '\f & \w scans'
_diffrn_radiation_monochromator graphite
_diffrn_radiation_type 'Mo K\a'
_diffrn_radiation_wavelength 0.71069
_diffrn_reflns_av_R_equivalents 0.021
_diffrn_reflns_limit_h_max 16
_diffrn_reflns_limit_h_min -16
_diffrn_reflns_limit_k_max 24
_diffrn_reflns_limit_k_min -24
_diffrn_reflns_limit_l_max 23
_diffrn_reflns_limit_l_min -23
_diffrn_reflns_number 17321
_diffrn_reflns_theta_full 25.099
_diffrn_reflns_theta_max 27.888
_diffrn_reflns_theta_min 1.597
_diffrn_standards_number 0
_exptl_absorpt_coefficient_mu 4.487
_exptl_absorpt_correction_T_max 0.1818
_exptl_absorpt_correction_T_min 0.1519
_exptl_absorpt_correction_type none
_exptl_crystal_colour colorless
_exptl_crystal_density_diffrn 1.915
_exptl_crystal_density_method 'not measured'
_exptl_crystal_description block
_exptl_crystal_F_000 2240
_exptl_crystal_size_max 0.42
_exptl_crystal_size_mid 0.39
_exptl_crystal_size_min 0.38
_refine_diff_density_max 3.04
_refine_diff_density_min -3.06
_refine_ls_extinction_coef 67(8)
_refine_ls_extinction_method 'Larson (1970), Equation 22'
_refine_ls_goodness_of_fit_ref 1.0584
_refine_ls_hydrogen_treatment constr
_refine_ls_matrix_type full
_refine_ls_number_parameters 326
_refine_ls_number_reflns 8085
_refine_ls_number_restraints 6
_refine_ls_R_factor_all 0.0487
_refine_ls_R_factor_gt 0.0419
_refine_ls_shift/su_max 0.001107
_refine_ls_structure_factor_coef F
_refine_ls_weighting_details
;
Method, part 1, Chebychev polynomial, (Watkin, 1994, Prince, 1982)
[weight] = 1.0/[A~0~*T~0~(x)+A~1~*T~1~(x) ... +A~n-1~]*T~n-1~(x)]
where A~i~ are the Chebychev coefficients listed below and x= Fcalc/Fmax
Method = Robust Weighting (Prince, 1982)
W = [weight] * [1-(deltaF/6*sigmaF)^2^]^2^
A~i~ are:
1.24 0.357 0.768
;
_refine_ls_weighting_scheme calc
_refine_ls_wR_factor_all 0.0477
_refine_ls_wR_factor_gt 0.0450
_refine_ls_wR_factor_ref 0.0448
_reflns_limit_h_max 16
_reflns_limit_h_min -16
_reflns_limit_k_max 24
_reflns_limit_k_min 0
_reflns_limit_l_max 23
_reflns_limit_l_min 0
_reflns_number_gt 8391
_reflns_number_total 9469
_reflns_threshold_expression I>2.0\s(I)
_oxford_diffrn_Wilson_B_factor 0.00
_oxford_diffrn_Wilson_scale 0.00
_oxford_refine_ls_r_factor_ref 0.0402
_oxford_refine_ls_scale 0.2015(3)
_oxford_reflns_number_all 9440
_oxford_reflns_threshold_expression_ref I>3.0\s(I)
_oxford_structure_analysis_title 'scale in P 21/n'
_cod_data_source_file b903576a.txt
_cod_data_source_block complex_1
_cod_depositor_comments
;
The following automatic conversions were performed:
'_symmetry_cell_setting' value 'Monoclinic' changed to 'monoclinic'
according to '/home/saulius/struct/CIF-dictionaries/cif_core.dic'
dictionary named 'cif_core.dic' version 2.4.1 from 2010-06-29.

Automatic conversion script
Id: cif_fix_enum 1527 2010-12-29 10:47:43Z saulius 
;
_cod_original_cell_volume 4040.677(128)
_cod_original_sg_symbol_H-M 'P 1 21/n 1 '
_cod_original_formula_sum 'C16 H48 I3 O8 S8 Tb1'
_cod_database_code 7001490

loop_
_symmetry_equiv_pos_as_xyz
x,y,z
-x,-y,-z
-x+1/2,y+1/2,-z+1/2
x+1/2,-y+1/2,z+1/2

loop_
_atom_site_label
_atom_site_type_symbol
_atom_site_fract_x
_atom_site_fract_y
_atom_site_fract_z
_atom_site_U_iso_or_equiv
_atom_site_occupancy
_atom_site_adp_type
_atom_site_refinement_flags_posn
_atom_site_refinement_flags_adp
_atom_site_refinement_flags_occupancy
_atom_site_disorder_assembly
_atom_site_disorder_group
_oxford_atom_site_special_shape
_atom_site_attached_hydrogens
C1 C 0.5903(7) 0.8718(4) 0.5508(4) 0.0604 1.0000 Uani . . . . . . .
C2 C 0.5120(5) 0.9362(3) 0.4169(4) 0.0425 1.0000 Uani . . . . . . .
C3 C 0.8561(5) 0.8992(3) 0.3943(4) 0.0430 1.0000 Uani . . . . . . .
C4 C 0.9764(4) 0.7861(3) 0.3657(3) 0.0315 1.0000 Uani . . . . . . .
C5 C 0.5730(7) 0.7590(4) 0.0703(4) 0.0565 1.0000 Uani . . . . . . .
C6 C 0.6201(8) 0.8964(4) 0.1146(4) 0.0606 1.0000 Uani . . . . . . .
C7 C 0.2082(5) 0.7699(4) 0.2777(5) 0.0553 1.0000 Uani . . . . . . .
C8 C 0.2934(6) 0.8952(3) 0.2482(4) 0.0468 1.0000 Uani . . . . . . .
C9 C 0.3945(4) 0.5621(3) 0.4403(3) 0.0323 1.0000 Uani . . . . . . .
C10 C 0.3187(4) 0.6928(3) 0.4730(3) 0.0343 1.0000 Uani . . . . . . .
C11 C 0.4986(5) 0.5572(3) 0.1441(4) 0.0411 1.0000 Uani . . . . . . .
C12 C 0.3180(5) 0.5545(3) 0.2065(3) 0.0411 1.0000 Uani . . . . . . .
C13 C 0.7100(11) 0.6432(8) 0.5425(5) 0.1084 1.0000 Uani . U . . . . .
C14 C 0.8318(11) 0.5588(7) 0.4652(7) 0.1175 1.0000 Uani . U . . . . .
C15 C 0.7984(4) 0.5517(3) 0.2194(3) 0.0359 1.0000 Uani . . . . . . .
C16 C 0.8753(4) 0.6817(3) 0.1832(3) 0.0377 1.0000 Uani . . . . . . .
S1 S 0.52396(11) 0.84816(7) 0.45652(8) 0.0357 1.0000 Uani . . . . . . .
S2 S 0.84826(9) 0.80410(6) 0.39524(6) 0.0242 1.0000 Uani . . . . . . .
S3 S 0.64149(12) 0.80824(8) 0.15004(8) 0.0386 1.0000 Uani . . . . . . .
S4 S 0.32623(10) 0.80304(7) 0.24451(7) 0.0305 1.0000 Uani . . . . . . .
S5 S 0.38158(9) 0.64970(7) 0.40128(7) 0.0287 1.0000 Uani . . . . . . .
S6 S 0.40657(11) 0.61833(7) 0.17477(8) 0.0337 1.0000 Uani . . . . . . .
S7 S 0.70969(14) 0.59880(9) 0.45793(9) 0.0439 1.0000 Uani . . . . . . .
S8 S 0.80375(9) 0.64257(7) 0.25242(7) 0.0265 1.0000 Uani . . . . . . .
O1 O 0.6146(3) 0.8132(2) 0.4207(2) 0.0323 1.0000 Uani . . . . . . .
O2 O 0.7644(3) 0.78497(19) 0.32580(19) 0.0271 1.0000 Uani . . . . . . .
O3 O 0.5676(3) 0.8022(2) 0.2100(2) 0.0376 1.0000 Uani . . . . . . .
O4 O 0.4192(3) 0.7920(2) 0.3114(2) 0.0320 1.0000 Uani . . . . . . .
O5 O 0.4992(3) 0.6779(2) 0.4140(2) 0.0345 1.0000 Uani . . . . . . .
O6 O 0.4644(3) 0.6526(2) 0.2478(3) 0.0419 1.0000 Uani . . . . . . .
O7 O 0.7108(3) 0.6544(2) 0.3963(2) 0.0409 1.0000 Uani . . . . . . .
O8 O 0.6858(3) 0.66815(19) 0.23099(19) 0.0278 1.0000 Uani . . . . . . .
Tb1 Tb 0.589965(16) 0.729505(11) 0.318547(12) 0.0193 1.0000 Uani . . . . . . .
I3 I 0.72324(3) 0.578210(18) -0.016705(18) 0.0303 1.0000 Uani . . . . . . .
I1 I 0.08507(3) 0.57209(2) 0.35091(3) 0.0408 1.0000 Uani . . . . . . .
I2 I 0.54522(4) 0.40871(3) 0.32677(2) 0.0502 1.0000 Uani . . . . . . .
H71 H 0.2109 0.7192 0.2796 0.0682 1.0000 Uiso R . . . . . .
H72 H 0.2060 0.7883 0.3275 0.0682 1.0000 Uiso R . . . . . .
H73 H 0.1446 0.7847 0.2436 0.0682 1.0000 Uiso R . . . . . .
H81 H 0.3496 0.9228 0.2319 0.0571 1.0000 Uiso R . . . . . .
H82 H 0.2873 0.9078 0.2994 0.0571 1.0000 Uiso R . . . . . .
H83 H 0.2259 0.9043 0.2155 0.0571 1.0000 Uiso R . . . . . .
H101 H 0.3061 0.7417 0.4599 0.0429 1.0000 Uiso R . . . . . .
H102 H 0.3657 0.6894 0.5212 0.0429 1.0000 Uiso R . . . . . .
H103 H 0.2510 0.6701 0.4762 0.0429 1.0000 Uiso R . . . . . .
H91 H 0.4276 0.5318 0.4076 0.0403 1.0000 Uiso R . . . . . .
H92 H 0.4388 0.5635 0.4896 0.0403 1.0000 Uiso R . . . . . .
H93 H 0.3241 0.5442 0.4446 0.0403 1.0000 Uiso R . . . . . .
H11 H 0.6033 0.8297 0.5811 0.0754 1.0000 Uiso R . . . . . .
H12 H 0.6580 0.8946 0.5480 0.0754 1.0000 Uiso R . . . . . .
H13 H 0.5450 0.9034 0.5736 0.0754 1.0000 Uiso R . . . . . .
H21 H 0.4771 0.9338 0.3649 0.0532 1.0000 Uiso R . . . . . .
H22 H 0.5829 0.9564 0.4195 0.0532 1.0000 Uiso R . . . . . .
H23 H 0.4698 0.9652 0.4451 0.0532 1.0000 Uiso R . . . . . .
H131 H 0.6418 0.6666 0.5413 0.1278 1.0000 Uiso R . . . . . .
H132 H 0.7672 0.6777 0.5487 0.1278 1.0000 Uiso R . . . . . .
H133 H 0.7217 0.6104 0.5841 0.1278 1.0000 Uiso R . . . . . .
H141 H 0.8362 0.5327 0.4198 0.1416 1.0000 Uiso R . . . . . .
H142 H 0.8872 0.5945 0.4725 0.1416 1.0000 Uiso R . . . . . .
H143 H 0.8417 0.5272 0.5079 0.1416 1.0000 Uiso R . . . . . .
H61 H 0.6540 0.9291 0.1523 0.0770 1.0000 Uiso R . . . . . .
H62 H 0.6512 0.9014 0.0694 0.0770 1.0000 Uiso R . . . . . .
H63 H 0.5439 0.9061 0.1033 0.0770 1.0000 Uiso R . . . . . .
H51 H 0.5778 0.7093 0.0818 0.0708 1.0000 Uiso R . . . . . .
H52 H 0.6056 0.7683 0.0264 0.0708 1.0000 Uiso R . . . . . .
H53 H 0.4983 0.7730 0.0604 0.0708 1.0000 Uiso R . . . . . .
H111 H 0.5542 0.5826 0.1244 0.0518 1.0000 Uiso R . . . . . .
H112 H 0.5309 0.5286 0.1863 0.0518 1.0000 Uiso R . . . . . .
H113 H 0.4603 0.5273 0.1051 0.0518 1.0000 Uiso R . . . . . .
H121 H 0.2608 0.5787 0.2257 0.0517 1.0000 Uiso R . . . . . .
H122 H 0.3582 0.5261 0.2460 0.0517 1.0000 Uiso R . . . . . .
H123 H 0.2876 0.5247 0.1648 0.0517 1.0000 Uiso R . . . . . .
H41 H 0.9866 0.7358 0.3631 0.0385 1.0000 Uiso R . . . . . .
H42 H 1.0338 0.8062 0.4018 0.0385 1.0000 Uiso R . . . . . .
H43 H 0.9769 0.8066 0.3167 0.0385 1.0000 Uiso R . . . . . .
H31 H 0.7921 0.9188 0.4091 0.0538 1.0000 Uiso R . . . . . .
H32 H 0.9186 0.9146 0.4291 0.0538 1.0000 Uiso R . . . . . .
H33 H 0.8617 0.9151 0.3441 0.0538 1.0000 Uiso R . . . . . .
H151 H 0.7615 0.5231 0.2514 0.0438 1.0000 Uiso R . . . . . .
H152 H 0.8707 0.5342 0.2210 0.0438 1.0000 Uiso R . . . . . .
H153 H 0.7601 0.5498 0.1682 0.0438 1.0000 Uiso R . . . . . .
H161 H 0.8848 0.7314 0.1934 0.0473 1.0000 Uiso R . . . . . .
H162 H 0.9448 0.6595 0.1861 0.0473 1.0000 Uiso R . . . . . .
H163 H 0.8343 0.6751 0.1333 0.0473 1.0000 Uiso R . . . . . .

loop_
_atom_site_aniso_label
_atom_site_aniso_U_11
_atom_site_aniso_U_22
_atom_site_aniso_U_33
_atom_site_aniso_U_23
_atom_site_aniso_U_13
_atom_site_aniso_U_12
C1 0.079(5) 0.065(5) 0.042(3) -0.018(3) 0.023(3) 0.001(4)
C2 0.037(3) 0.035(3) 0.058(4) -0.016(3) 0.015(3) -0.004(2)
C3 0.047(3) 0.026(3) 0.058(4) -0.008(2) 0.014(3) -0.006(2)
C4 0.022(2) 0.034(3) 0.037(3) -0.001(2) 0.0033(19) 0.0017(19)
C5 0.079(5) 0.055(4) 0.038(3) -0.006(3) 0.017(3) -0.011(4)
C6 0.088(6) 0.041(4) 0.055(4) 0.009(3) 0.020(4) 0.007(4)
C7 0.023(3) 0.063(4) 0.079(5) 0.039(4) 0.004(3) 0.002(3)
C8 0.054(4) 0.034(3) 0.049(3) 0.008(3) -0.001(3) 0.011(3)
C9 0.030(2) 0.026(2) 0.041(3) 0.006(2) 0.008(2) 0.006(2)
C10 0.031(2) 0.034(3) 0.040(3) 0.001(2) 0.013(2) 0.002(2)
C11 0.038(3) 0.038(3) 0.050(3) -0.019(2) 0.015(2) -0.005(2)
C12 0.038(3) 0.045(3) 0.043(3) -0.008(2) 0.012(2) -0.018(2)
C13 0.124(8) 0.150(9) 0.056(5) 0.021(6) 0.028(5) 0.052(7)
C14 0.137(8) 0.136(8) 0.090(6) 0.069(6) 0.050(6) 0.088(7)
C15 0.029(2) 0.031(3) 0.047(3) -0.004(2) 0.003(2) 0.005(2)
C16 0.027(2) 0.045(3) 0.043(3) -0.005(2) 0.012(2) -0.003(2)
S1 0.0340(6) 0.0331(6) 0.0453(7) -0.0158(5) 0.0220(6) -0.0071(5)
S2 0.0235(5) 0.0249(5) 0.0247(5) -0.0013(4) 0.0057(4) -0.0058(4)
S3 0.0410(7) 0.0406(7) 0.0367(7) 0.0014(5) 0.0141(6) -0.0022(6)
S4 0.0230(5) 0.0338(6) 0.0352(6) -0.0014(5) 0.0063(5) 0.0055(5)
S5 0.0217(5) 0.0345(6) 0.0304(6) 0.0057(5) 0.0059(4) -0.0014(5)
S6 0.0296(6) 0.0283(6) 0.0440(7) -0.0056(5) 0.0082(5) -0.0026(5)
S7 0.0471(8) 0.0417(8) 0.0431(8) 0.0120(6) 0.0079(6) -0.0054(6)
S8 0.0188(5) 0.0319(6) 0.0283(5) -0.0090(4) 0.0030(4) 0.0041(4)
O1 0.0259(17) 0.0356(19) 0.0387(19) -0.0150(15) 0.0145(14) -0.0032(14)
O2 0.0205(15) 0.0314(17) 0.0299(16) -0.0068(13) 0.0059(13) -0.0063(13)
O3 0.043(2) 0.040(2) 0.0309(18) 0.0106(15) 0.0096(16) 0.0107(17)
O4 0.0221(16) 0.0356(19) 0.0382(19) -0.0045(15) 0.0054(14) 0.0062(14)
O5 0.0226(16) 0.044(2) 0.0378(19) 0.0062(16) 0.0072(14) -0.0070(15)
O6 0.0273(18) 0.043(2) 0.057(2) -0.0237(19) 0.0120(17) -0.0122(16)
O7 0.037(2) 0.047(2) 0.041(2) 0.0164(18) 0.0120(17) 0.0163(18)
O8 0.0198(15) 0.0324(18) 0.0309(17) -0.0071(14) 0.0035(13) 0.0040(13)
Tb1 0.01632(10) 0.01881(11) 0.02393(11) -0.00296(7) 0.00636(7) -0.00039(7)
I3 0.03139(16) 0.03257(17) 0.02709(15) -0.00297(12) 0.00518(12) -0.00290(12)
I1 0.02371(16) 0.03690(19) 0.0592(2) 0.00758(16) -0.00097(15) 0.00028(13)
I2 0.0622(3) 0.0559(3) 0.02908(18) -0.00871(16) -0.00245(16) 0.0272(2)

loop_
_atom_type_symbol
_atom_type_scat_dispersion_real
_atom_type_scat_dispersion_imag
_atom_type_scat_Cromer_Mann_a1
_atom_type_scat_Cromer_Mann_b1
_atom_type_scat_Cromer_Mann_a2
_atom_type_scat_Cromer_Mann_b2
_atom_type_scat_Cromer_Mann_a3
_atom_type_scat_Cromer_Mann_b3
_atom_type_scat_Cromer_Mann_a4
_atom_type_scat_Cromer_Mann_b4
_atom_type_scat_Cromer_Mann_c
_atom_type_scat_source
C 0.0033 0.0016 2.3100 20.8439 1.0200 10.2075 1.5886 0.5687 0.8650 51.6512 0.2156 'International Tables Vol C 4.2.6.8 and 6.1.1.4'
H 0.0000 0.0000 0.4930 10.5109 0.3229 26.1257 0.1402 3.1424 0.0408 57.7998 0.0030 'International Tables Vol C 4.2.6.8 and 6.1.1.4'
O 0.0106 0.0060 3.0485 13.2771 2.2868 5.7011 1.5463 0.3239 0.8670 32.9089 0.2508 'International Tables Vol C 4.2.6.8 and 6.1.1.4'
S 0.1246 0.1234 6.9053 1.4679 5.2034 22.2151 1.4379 0.2536 1.5863 56.1720 0.8669 'International Tables Vol C 4.2.6.8 and 6.1.1.4'
I -0.4742 1.8119 20.1472 4.3470 18.9949 0.3814 7.5138 27.7660 2.2735 66.8776 4.0712 'International Tables Vol C 4.2.6.8 and 6.1.1.4'
Tb -0.1723 4.1537 25.8976 2.2426 18.2185 0.1961 14.3167 12.6648 2.9535 115.3620 3.5822 'International Tables Vol C 4.2.6.8 and 6.1.1.4'

loop_
_geom_angle_atom_site_label_1
_geom_angle_site_symmetry_1
_geom_angle_atom_site_label_2
_geom_angle_site_symmetry_2
_geom_angle_atom_site_label_3
_geom_angle_site_symmetry_3
_geom_angle
_geom_angle_publ_flag
S1 . C1 . H11 . 109.2 no
S1 . C1 . H12 . 109.6 no
H11 . C1 . H12 . 109.5 no
S1 . C1 . H13 . 109.7 no
H11 . C1 . H13 . 109.5 no
H12 . C1 . H13 . 109.5 no
S1 . C2 . H21 . 109.4 no
S1 . C2 . H22 . 109.4 no
H21 . C2 . H22 . 109.5 no
S1 . C2 . H23 . 109.6 no
H21 . C2 . H23 . 109.5 no
H22 . C2 . H23 . 109.5 no
S2 . C3 . H31 . 109.4 no
S2 . C3 . H32 . 109.6 no
H31 . C3 . H32 . 109.5 no
S2 . C3 . H33 . 109.4 no
H31 . C3 . H33 . 109.5 no
H32 . C3 . H33 . 109.5 no
S2 . C4 . H41 . 109.5 no
S2 . C4 . H42 . 109.5 no
H41 . C4 . H42 . 109.5 no
S2 . C4 . H43 . 109.4 no
H41 . C4 . H43 . 109.5 no
H42 . C4 . H43 . 109.5 no
S3 . C5 . H51 . 109.4 no
S3 . C5 . H52 . 109.9 no
H51 . C5 . H52 . 109.5 no
S3 . C5 . H53 . 109.0 no
H51 . C5 . H53 . 109.5 no
H52 . C5 . H53 . 109.5 no
S3 . C6 . H61 . 109.2 no
S3 . C6 . H62 . 109.4 no
H61 . C6 . H62 . 109.5 no
S3 . C6 . H63 . 109.7 no
H61 . C6 . H63 . 109.5 no
H62 . C6 . H63 . 109.5 no
S4 . C7 . H71 . 109.5 no
S4 . C7 . H72 . 109.5 no
H71 . C7 . H72 . 109.5 no
S4 . C7 . H73 . 109.4 no
H71 . C7 . H73 . 109.5 no
H72 . C7 . H73 . 109.5 no
S4 . C8 . H81 . 109.4 no
S4 . C8 . H82 . 109.4 no
H81 . C8 . H82 . 109.5 no
S4 . C8 . H83 . 109.6 no
H81 . C8 . H83 . 109.5 no
H82 . C8 . H83 . 109.5 no
S5 . C9 . H91 . 109.6 no
S5 . C9 . H92 . 109.4 no
H91 . C9 . H92 . 109.5 no
S5 . C9 . H93 . 109.4 no
H91 . C9 . H93 . 109.5 no
H92 . C9 . H93 . 109.5 no
S5 . C10 . H101 . 109.5 no
S5 . C10 . H102 . 109.4 no
H101 . C10 . H102 . 109.5 no
S5 . C10 . H103 . 109.5 no
H101 . C10 . H103 . 109.5 no
H102 . C10 . H103 . 109.5 no
S6 . C11 . H111 . 109.5 no
S6 . C11 . H112 . 109.3 no
H111 . C11 . H112 . 109.5 no
S6 . C11 . H113 . 109.5 no
H111 . C11 . H113 . 109.5 no
H112 . C11 . H113 . 109.5 no
S6 . C12 . H121 . 109.4 no
S6 . C12 . H122 . 109.4 no
H121 . C12 . H122 . 109.5 no
S6 . C12 . H123 . 109.6 no
H121 . C12 . H123 . 109.5 no
H122 . C12 . H123 . 109.5 no
S7 . C13 . H131 . 109.4 no
S7 . C13 . H132 . 108.9 no
H131 . C13 . H132 . 109.5 no
S7 . C13 . H133 . 110.0 no
H131 . C13 . H133 . 109.5 no
H132 . C13 . H133 . 109.5 no
S7 . C14 . H141 . 110.1 no
S7 . C14 . H142 . 108.7 no
H141 . C14 . H142 . 109.5 no
S7 . C14 . H143 . 109.6 no
H141 . C14 . H143 . 109.5 no
H142 . C14 . H143 . 109.5 no
S8 . C15 . H151 . 109.6 no
S8 . C15 . H152 . 109.4 no
H151 . C15 . H152 . 109.5 no
S8 . C15 . H153 . 109.4 no
H151 . C15 . H153 . 109.5 no
H152 . C15 . H153 . 109.5 no
S8 . C16 . H161 . 109.3 no
S8 . C16 . H162 . 109.5 no
H161 . C16 . H162 . 109.5 no
S8 . C16 . H163 . 109.5 no
H161 . C16 . H163 . 109.5 no
H162 . C16 . H163 . 109.5 no
C1 . S1 . C2 . 97.7(3) yes
C1 . S1 . O1 . 103.7(3) yes
C2 . S1 . O1 . 104.5(2) yes
C4 . S2 . C3 . 97.7(3) yes
C4 . S2 . O2 . 104.0(2) yes
C3 . S2 . O2 . 105.1(3) yes
C5 . S3 . C6 . 100.3(4) yes
C5 . S3 . O3 . 104.6(3) yes
C6 . S3 . O3 . 104.2(3) yes
C7 . S4 . C8 . 96.9(4) yes
C7 . S4 . O4 . 104.8(3) yes
C8 . S4 . O4 . 104.6(3) yes
C10 . S5 . C9 . 99.3(3) yes
C10 . S5 . O5 . 104.9(2) yes
C9 . S5 . O5 . 103.8(2) yes
C12 . S6 . C11 . 97.3(3) yes
C12 . S6 . O6 . 104.2(3) yes
C11 . S6 . O6 . 107.4(3) yes
C13 . S7 . C14 . 106.2(7) yes
C13 . S7 . O7 . 107.4(5) yes
C14 . S7 . O7 . 104.3(4) yes
C15 . S8 . C16 . 99.2(3) yes
C15 . S8 . O8 . 103.5(2) yes
C16 . S8 . O8 . 105.5(2) yes
S1 . O1 . Tb1 . 126.1(2) yes
S2 . O2 . Tb1 . 129.86(19) yes
S3 . O3 . Tb1 . 128.1(2) yes
S4 . O4 . Tb1 . 130.8(2) yes
S5 . O5 . Tb1 . 125.9(2) yes
S6 . O6 . Tb1 . 154.4(3) yes
S7 . O7 . Tb1 . 139.5(2) yes
S8 . O8 . Tb1 . 123.22(19) yes
O4 . Tb1 . O8 . 136.57(12) yes
O4 . Tb1 . O5 . 73.63(13) yes
O8 . Tb1 . O5 . 127.43(14) yes
O4 . Tb1 . O2 . 125.10(13) yes
O8 . Tb1 . O2 . 72.52(12) yes
O5 . Tb1 . O2 . 132.05(12) yes
O4 . Tb1 . O1 . 73.71(13) yes
O8 . Tb1 . O1 . 142.56(12) yes
O5 . Tb1 . O1 . 75.11(13) yes
O2 . Tb1 . O1 . 70.83(12) yes
O4 . Tb1 . O3 . 71.96(13) yes
O8 . Tb1 . O3 . 75.54(13) yes
O5 . Tb1 . O3 . 144.49(13) yes
O2 . Tb1 . O3 . 76.87(14) yes
O1 . Tb1 . O3 . 103.06(15) yes
O4 . Tb1 . O7 . 143.03(13) yes
O8 . Tb1 . O7 . 75.73(13) yes
O5 . Tb1 . O7 . 70.79(14) yes
O2 . Tb1 . O7 . 75.04(14) yes
O1 . Tb1 . O7 . 87.67(15) yes
O4 . Tb1 . O6 . 76.54(14) yes
O8 . Tb1 . O6 . 73.48(13) yes
O5 . Tb1 . O6 . 77.20(14) yes
O2 . Tb1 . O6 . 144.91(12) yes
O1 . Tb1 . O6 . 143.86(12) yes
O3 . Tb1 . O7 . 144.56(14) yes
O3 . Tb1 . O6 . 86.54(16) yes
O7 . Tb1 . O6 . 104.62(17) yes

loop_
_geom_bond_atom_site_label_1
_geom_bond_site_symmetry_1
_geom_bond_atom_site_label_2
_geom_bond_site_symmetry_2
_geom_bond_distance
_geom_bond_publ_flag
C1 . S1 . 1.788(7) yes
C1 . H11 . 0.950 no
C1 . H12 . 0.950 no
C1 . H13 . 0.950 no
C2 . S1 . 1.785(7) yes
C2 . H21 . 0.950 no
C2 . H22 . 0.950 no
C2 . H23 . 0.950 no
C3 . S2 . 1.781(6) yes
C3 . H31 . 0.950 no
C3 . H32 . 0.950 no
C3 . H33 . 0.950 no
C4 . S2 . 1.784(5) yes
C4 . H41 . 0.950 no
C4 . H42 . 0.950 no
C4 . H43 . 0.950 no
C5 . S3 . 1.777(7) yes
C5 . H51 . 0.950 no
C5 . H52 . 0.950 no
C5 . H53 . 0.950 no
C6 . S3 . 1.767(7) yes
C6 . H61 . 0.950 no
C6 . H62 . 0.950 no
C6 . H63 . 0.950 no
C7 . S4 . 1.775(6) yes
C7 . H71 . 0.950 no
C7 . H72 . 0.950 no
C7 . H73 . 0.950 no
C8 . S4 . 1.774(6) yes
C8 . H81 . 0.950 no
C8 . H82 . 0.950 no
C8 . H83 . 0.950 no
C9 . S5 . 1.773(5) yes
C9 . H91 . 0.950 no
C9 . H92 . 0.950 no
C9 . H93 . 0.950 no
C10 . S5 . 1.788(5) yes
C10 . H101 . 0.950 no
C10 . H102 . 0.950 no
C10 . H103 . 0.950 no
C11 . S6 . 1.763(6) yes
C11 . H111 . 0.950 no
C11 . H112 . 0.950 no
C11 . H113 . 0.950 no
C12 . S6 . 1.774(6) yes
C12 . H121 . 0.950 no
C12 . H122 . 0.950 no
C12 . H123 . 0.950 no
C13 . S7 . 1.710(11) yes
C13 . H131 . 0.950 no
C13 . H132 . 0.950 no
C13 . H133 . 0.950 no
C14 . S7 . 1.673(11) yes
C14 . H141 . 0.950 no
C14 . H142 . 0.950 no
C14 . H143 . 0.950 no
C15 . S8 . 1.794(6) yes
C15 . H151 . 0.950 no
C15 . H152 . 0.950 no
C15 . H153 . 0.950 no
C16 . S8 . 1.784(6) yes
C16 . H161 . 0.950 no
C16 . H162 . 0.950 no
C16 . H163 . 0.950 no
S1 . O1 . 1.525(3) yes
S2 . O2 . 1.513(3) yes
S3 . O3 . 1.517(4) yes
S4 . O4 . 1.521(4) yes
S5 . O5 . 1.531(4) yes
S6 . O6 . 1.511(4) yes
S7 . O7 . 1.508(4) yes
S8 . O8 . 1.524(3) yes
O1 . Tb1 . 2.372(3) yes
O2 . Tb1 . 2.382(3) yes
O3 . Tb1 . 2.330(4) yes
O4 . Tb1 . 2.402(3) yes
O5 . Tb1 . 2.383(4) yes
O6 . Tb1 . 2.325(4) yes
O7 . Tb1 . 2.327(4) yes
O8 . Tb1 . 2.396(3) yes
